data_4023667
loop_
_publ_author_name
'Gui-Hong Liao'
'Lin Luo'
'Hong-Xia Xu'
'Xiao-Ling Wu'
'Lei Lei'
'Chen-Ho Tung'
'Li-Zhu Wu'

_publ_section_title
;
 Formation of Cubane-like Photodimers from 2-Naphthalenecarbonitrile
;
_journal_name_full 'Journal of Organic Chemistry'
_journal_page_first 7345
_journal_page_last 7348
_journal_paper_doi 10.1021/jo800927t
_journal_volume 73
_journal_year 2008
_chemical_formula_sum 'C22 H14 N2'
_chemical_formula_weight 306.35
_chemical_name_systematic
; 
 ? 
;
_space_group_IT_number 14
_symmetry_cell_setting monoclinic
_symmetry_space_group_name_Hall '-P 2yn'
_symmetry_space_group_name_H-M 'P 1 21/n 1'
_atom_sites_solution_hydrogens geom
_atom_sites_solution_primary direct
_atom_sites_solution_secondary difmap
_audit_creation_method SHELXL-97
_cell_angle_alpha 90.00
_cell_angle_beta 105.96(3)
_cell_angle_gamma 90.00
_cell_formula_units_Z 4
_cell_length_a 12.397(3)
_cell_length_b 8.5763(17)
_cell_length_c 15.405(3)
_cell_measurement_reflns_used 8637
_cell_measurement_temperature 293(2)
_cell_measurement_theta_max 25.03
_cell_measurement_theta_min 2.47
_cell_volume 1574.7(5)
_computing_cell_refinement Rapid-AUTO
_computing_data_collection 'Rapid-AUTO (Rigaku,2000)'
_computing_data_reduction 'CrystalStructure (Rigaku/MSC,2000)'
_computing_molecular_graphics 'Siemens SHELXTL V4.2,(Sheldrick,1990)'
_computing_publication_material SHELXL-97,(Sheldrick,1997)
_computing_structure_refinement SHELXL-97,(Sheldrick,1997)
_computing_structure_solution SHELXS-97,(Sheldrick,1997)
_diffrn_ambient_temperature 293(2)
_diffrn_measured_fraction_theta_full 0.991
_diffrn_measured_fraction_theta_max 0.991
_diffrn_radiation_monochromator graphite
_diffrn_radiation_source 'fine-focus sealed tube'
_diffrn_radiation_type MoK\a
_diffrn_radiation_wavelength 0.71073
_diffrn_reflns_av_R_equivalents 0.0455
_diffrn_reflns_av_sigmaI/netI 0.0444
_diffrn_reflns_limit_h_max 14
_diffrn_reflns_limit_h_min -14
_diffrn_reflns_limit_k_max 10
_diffrn_reflns_limit_k_min -10
_diffrn_reflns_limit_l_max 17
_diffrn_reflns_limit_l_min -18
_diffrn_reflns_number 8637
_diffrn_reflns_theta_full 25.03
_diffrn_reflns_theta_max 25.03
_diffrn_reflns_theta_min 2.47
_exptl_absorpt_coefficient_mu 0.076
_exptl_absorpt_correction_T_max 0.977
_exptl_absorpt_correction_T_min 0.963
_exptl_absorpt_correction_type empirical
_exptl_absorpt_process_details
; 
                                  HIGASHI, T. (1995). Abscor-Empirical
                                  Absorption Correction based on Fourier
                                  Series Approximation.
                                  Rigaku Corporation,Tokyo,Japan.
;
_exptl_crystal_colour colourless
_exptl_crystal_density_diffrn 1.292
_exptl_crystal_density_method 'not measured'
_exptl_crystal_description block
_exptl_crystal_F_000 640
_exptl_crystal_size_max 0.50
_exptl_crystal_size_mid 0.45
_exptl_crystal_size_min 0.30
_refine_diff_density_max 0.197
_refine_diff_density_min -0.184
_refine_diff_density_rms 0.034
_refine_ls_extinction_coef 0.069(4)
_refine_ls_extinction_expression Fc^*^=kFc[1+0.001xFc^2^\l^3^/sin(2\q)]^-1/4^
_refine_ls_extinction_method SHELXL
_refine_ls_goodness_of_fit_ref 0.998
_refine_ls_hydrogen_treatment mixed
_refine_ls_matrix_type full
_refine_ls_number_parameters 218
_refine_ls_number_reflns 2757
_refine_ls_number_restraints 0
_refine_ls_restrained_S_all 0.998
_refine_ls_R_factor_all 0.0641
_refine_ls_R_factor_gt 0.0405
_refine_ls_shift/su_max 0.000
_refine_ls_shift/su_mean 0.000
_refine_ls_structure_factor_coef Fsqd
_refine_ls_weighting_details 'calc w=1/[\s^2^(Fo^2^)+(0.0550P)^2^+0.0000P] where P=(Fo^2^+2Fc^2^)/3'
_refine_ls_weighting_scheme calc
_refine_ls_wR_factor_gt 0.0977
_refine_ls_wR_factor_ref 0.1043
_reflns_number_gt 1829
_reflns_number_total 2757
_reflns_threshold_expression >2sigma(I)
_cod_data_source_file jo800927t_si_001_1.cif
_cod_data_source_block 1
_cod_original_sg_symbol_H-M 'P 21/n'
_cod_database_code 4023667

loop_
_symmetry_equiv_pos_as_xyz
'x, y, z'
'-x+1/2, y+1/2, -z+1/2'
'-x, -y, -z'
'x-1/2, -y-1/2, z-1/2'

loop_
_atom_site_label
_atom_site_type_symbol
_atom_site_fract_x
_atom_site_fract_y
_atom_site_fract_z
_atom_site_U_iso_or_equiv
_atom_site_adp_type
_atom_site_occupancy
_atom_site_symmetry_multiplicity
_atom_site_calc_flag
_atom_site_refinement_flags
_atom_site_disorder_assembly
_atom_site_disorder_group
N1 N 0.55645(16) 0.7023(2) 0.60870(12) 0.0701(5) Uani 1 1 d . . .
N2 N 0.64923(15) 0.0437(2) 0.52298(11) 0.0636(5) Uani 1 1 d . . .
C1 C 0.55685(14) 0.4294(2) 0.68053(10) 0.0394(4) Uani 1 1 d . . .
C2 C 0.47738(14) 0.3049(2) 0.62389(10) 0.0397(4) Uani 1 1 d . . .
H2 H 0.4405 0.3288 0.5604 0.048 Uiso 1 1 calc R . .
C3 C 0.57503(13) 0.1839(2) 0.64484(10) 0.0390(4) Uani 1 1 d . . .
C4 C 0.65493(14) 0.3089(2) 0.70084(11) 0.0418(5) Uani 1 1 d . . .
H4 H 0.7230 0.3354 0.6834 0.050 Uiso 1 1 calc R . .
C5 C 0.66030(14) 0.3115(2) 0.80275(11) 0.0419(4) Uani 1 1 d . . .
H5 H 0.7305 0.3596 0.8378 0.050 Uiso 1 1 calc R . .
C6 C 0.56154(14) 0.4346(2) 0.78299(10) 0.0391(4) Uani 1 1 d . . .
H6 H 0.5894 0.5361 0.8089 0.047 Uiso 1 1 calc R . .
C7 C 0.41192(13) 0.2061(2) 0.67634(10) 0.0371(4) Uani 1 1 d . . .
H7 H 0.3444 0.1620 0.6346 0.044 Uiso 1 1 calc R . .
C8 C 0.51025(14) 0.0815(2) 0.69757(10) 0.0380(4) Uani 1 1 d . . .
H8 H 0.4852 -0.0161 0.6652 0.046 Uiso 1 1 calc R . .
C9 C 0.56829(14) 0.0500(2) 0.79510(11) 0.0395(4) Uani 1 1 d . . .
C10 C 0.54656(16) -0.0858(2) 0.83704(13) 0.0547(5) Uani 1 1 d . . .
H10 H 0.4994 -0.1614 0.8034 0.066 Uiso 1 1 calc R . .
C11 C 0.5946(2) -0.1086(3) 0.92823(14) 0.0740(7) Uani 1 1 d . . .
H11 H 0.5788 -0.1985 0.9562 0.089 Uiso 1 1 calc R . .
C12 C 0.6663(2) 0.0024(3) 0.97777(14) 0.0739(7) Uani 1 1 d . . .
H12 H 0.6989 -0.0133 1.0391 0.089 Uiso 1 1 calc R . .
C13 C 0.68968(16) 0.1354(3) 0.93717(12) 0.0576(6) Uani 1 1 d . . .
H13 H 0.7387 0.2089 0.9711 0.069 Uiso 1 1 calc R . .
C14 C 0.64058(14) 0.1619(2) 0.84522(11) 0.0408(4) Uani 1 1 d . . .
C15 C 0.45540(13) 0.39399(19) 0.80563(10) 0.0363(4) Uani 1 1 d . . .
C16 C 0.42831(15) 0.4637(2) 0.87878(10) 0.0448(5) Uani 1 1 d . . .
H16 H 0.4760 0.5386 0.9126 0.054 Uiso 1 1 calc R . .
C17 C 0.33207(16) 0.4234(2) 0.90177(11) 0.0499(5) Uani 1 1 d . . .
H17 H 0.3159 0.4696 0.9514 0.060 Uiso 1 1 calc R . .
C18 C 0.26008(16) 0.3148(2) 0.85112(12) 0.0519(5) Uani 1 1 d . . .
H18 H 0.1948 0.2880 0.8662 0.062 Uiso 1 1 calc R . .
C19 C 0.28482(15) 0.2450(2) 0.77733(11) 0.0473(5) Uani 1 1 d . . .
H19 H 0.2356 0.1720 0.7431 0.057 Uiso 1 1 calc R . .
C20 C 0.38269(13) 0.2835(2) 0.75411(10) 0.0375(4) Uani 1 1 d . . .
C21 C 0.55766(16) 0.5802(2) 0.63914(12) 0.0480(5) Uani 1 1 d . . .
C22 C 0.61541(15) 0.1059(2) 0.57587(11) 0.0443(5) Uani 1 1 d . . .

loop_
_atom_site_aniso_label
_atom_site_aniso_U_11
_atom_site_aniso_U_22
_atom_site_aniso_U_33
_atom_site_aniso_U_23
_atom_site_aniso_U_13
_atom_site_aniso_U_12
N1 0.0929(14) 0.0514(12) 0.0720(12) 0.0176(10) 0.0326(10) 0.0061(11)
N2 0.0728(12) 0.0713(13) 0.0568(10) 0.0013(9) 0.0349(9) 0.0110(10)
C1 0.0436(10) 0.0390(11) 0.0366(9) 0.0078(8) 0.0126(7) -0.0005(8)
C2 0.0404(10) 0.0493(11) 0.0288(8) 0.0035(8) 0.0087(7) 0.0033(9)
C3 0.0381(10) 0.0446(11) 0.0360(9) 0.0007(8) 0.0127(7) 0.0037(9)
C4 0.0378(10) 0.0442(11) 0.0452(10) 0.0057(8) 0.0146(8) -0.0008(9)
C5 0.0336(9) 0.0465(11) 0.0408(9) 0.0020(8) 0.0021(7) -0.0047(9)
C6 0.0452(10) 0.0358(11) 0.0345(9) 0.0014(8) 0.0081(7) -0.0040(8)
C7 0.0318(9) 0.0452(11) 0.0319(8) -0.0032(8) 0.0049(7) -0.0005(8)
C8 0.0399(10) 0.0366(10) 0.0380(9) -0.0019(8) 0.0117(7) -0.0020(8)
C9 0.0382(10) 0.0390(11) 0.0421(9) 0.0051(8) 0.0123(8) 0.0036(9)
C10 0.0628(13) 0.0439(12) 0.0565(12) 0.0095(10) 0.0150(10) -0.0037(10)
C11 0.0933(17) 0.0617(16) 0.0629(14) 0.0265(12) 0.0145(13) -0.0061(14)
C12 0.0869(17) 0.0795(18) 0.0452(12) 0.0246(12) 0.0011(11) -0.0001(14)
C13 0.0565(12) 0.0632(15) 0.0430(11) 0.0085(10) -0.0033(9) 0.0005(11)
C14 0.0348(9) 0.0451(12) 0.0397(9) 0.0058(8) 0.0054(7) 0.0037(9)
C15 0.0397(10) 0.0382(10) 0.0307(8) 0.0041(7) 0.0091(7) 0.0041(8)
C16 0.0542(12) 0.0453(11) 0.0331(9) 0.0011(8) 0.0092(8) 0.0057(9)
C17 0.0589(12) 0.0585(13) 0.0360(9) 0.0035(9) 0.0193(9) 0.0139(11)
C18 0.0443(11) 0.0669(14) 0.0504(11) 0.0114(10) 0.0228(9) 0.0097(11)
C19 0.0410(11) 0.0551(13) 0.0467(10) -0.0002(9) 0.0138(8) -0.0006(9)
C20 0.0338(9) 0.0437(11) 0.0344(9) 0.0023(8) 0.0085(7) 0.0037(8)
C21 0.0532(12) 0.0476(12) 0.0466(10) 0.0080(10) 0.0195(9) 0.0031(10)
C22 0.0465(11) 0.0487(12) 0.0409(9) 0.0053(9) 0.0175(8) 0.0043(9)

loop_
_atom_type_symbol
_atom_type_description
_atom_type_scat_dispersion_real
_atom_type_scat_dispersion_imag
_atom_type_scat_source
C C 0.0033 0.0016 'International Tables Vol C Tables 4.2.6.8 and 6.1.1.4'
H H 0.0000 0.0000 'International Tables Vol C Tables 4.2.6.8 and 6.1.1.4'
N N 0.0061 0.0033 'International Tables Vol C Tables 4.2.6.8 and 6.1.1.4'

loop_
_geom_angle_atom_site_label_1
_geom_angle_atom_site_label_2
_geom_angle_atom_site_label_3
_geom_angle
_geom_angle_site_symmetry_1
_geom_angle_site_symmetry_3
_geom_angle_publ_flag
C21 C1 C2 116.70(14) . . ?
C21 C1 C4 125.61(15) . . ?
C2 C1 C4 89.79(13) . . ?
C21 C1 C6 114.68(15) . . ?
C2 C1 C6 115.44(14) . . ?
C4 C1 C6 90.34(12) . . ?
C7 C2 C1 115.30(13) . . ?
C7 C2 C3 90.91(12) . . ?
C1 C2 C3 90.29(13) . . ?
C7 C2 H2 117.9 . . ?
C1 C2 H2 117.9 . . ?
C3 C2 H2 117.9 . . ?
C22 C3 C4 115.37(14) . . ?
C22 C3 C2 123.91(14) . . ?
C4 C3 C2 89.73(13) . . ?
C22 C3 C8 116.82(15) . . ?
C4 C3 C8 116.16(13) . . ?
C2 C3 C8 90.05(12) . . ?
C3 C4 C5 114.54(14) . . ?
C3 C4 C1 90.18(13) . . ?
C5 C4 C1 90.44(12) . . ?
C3 C4 H4 118.3 . . ?
C5 C4 H4 118.3 . . ?
C1 C4 H4 118.3 . . ?
C14 C5 C4 117.69(15) . . ?
C14 C5 C6 116.58(14) . . ?
C4 C5 C6 89.95(12) . . ?
C14 C5 H5 110.4 . . ?
C4 C5 H5 110.4 . . ?
C6 C5 H5 110.4 . . ?
C15 C6 C1 116.02(14) . . ?
C15 C6 C5 119.01(14) . . ?
C1 C6 C5 89.27(12) . . ?
C15 C6 H6 110.3 . . ?
C1 C6 H6 110.3 . . ?
C5 C6 H6 110.3 . . ?
C20 C7 C2 116.87(14) . . ?
C20 C7 C8 118.34(13) . . ?
C2 C7 C8 89.59(12) . . ?
C20 C7 H7 110.2 . . ?
C2 C7 H7 110.2 . . ?
C8 C7 H7 110.2 . . ?
C9 C8 C3 116.67(14) . . ?
C9 C8 C7 117.23(13) . . ?
C3 C8 C7 89.45(12) . . ?
C9 C8 H8 110.6 . . ?
C3 C8 H8 110.6 . . ?
C7 C8 H8 110.6 . . ?
C14 C9 C10 119.72(16) . . ?
C14 C9 C8 119.25(15) . . ?
C10 C9 C8 120.95(16) . . ?
C11 C10 C9 120.39(19) . . ?
C11 C10 H10 119.8 . . ?
C9 C10 H10 119.8 . . ?
C12 C11 C10 119.8(2) . . ?
C12 C11 H11 120.1 . . ?
C10 C11 H11 120.1 . . ?
C13 C12 C11 120.44(19) . . ?
C13 C12 H12 119.8 . . ?
C11 C12 H12 119.8 . . ?
C12 C13 C14 120.66(19) . . ?
C12 C13 H13 119.7 . . ?
C14 C13 H13 119.7 . . ?
C9 C14 C13 118.97(17) . . ?
C9 C14 C5 120.54(14) . . ?
C13 C14 C5 120.41(17) . . ?
C20 C15 C16 119.26(16) . . ?
C20 C15 C6 119.93(14) . . ?
C16 C15 C6 120.81(16) . . ?
C17 C16 C15 121.18(18) . . ?
C17 C16 H16 119.4 . . ?
C15 C16 H16 119.4 . . ?
C18 C17 C16 119.76(17) . . ?
C18 C17 H17 120.1 . . ?
C16 C17 H17 120.1 . . ?
C17 C18 C19 120.04(18) . . ?
C17 C18 H18 120.0 . . ?
C19 C18 H18 120.0 . . ?
C18 C19 C20 120.68(18) . . ?
C18 C19 H19 119.7 . . ?
C20 C19 H19 119.7 . . ?
C15 C20 C19 119.07(15) . . ?
C15 C20 C7 119.68(14) . . ?
C19 C20 C7 121.24(16) . . ?
N1 C21 C1 177.3(2) . . ?
N2 C22 C3 178.54(19) . . ?

loop_
_geom_bond_atom_site_label_1
_geom_bond_atom_site_label_2
_geom_bond_distance
_geom_bond_site_symmetry_2
_geom_bond_publ_flag
N1 C21 1.146(2) . ?
N2 C22 1.145(2) . ?
C1 C21 1.443(2) . ?
C1 C2 1.549(2) . ?
C1 C4 1.560(2) . ?
C1 C6 1.564(2) . ?
C2 C7 1.546(2) . ?
C2 C3 1.560(2) . ?
C2 H2 0.9800 . ?
C3 C22 1.456(2) . ?
C3 C4 1.551(2) . ?
C3 C8 1.560(2) . ?
C4 C5 1.553(2) . ?
C4 H4 0.9800 . ?
C5 C14 1.491(2) . ?
C5 C6 1.582(2) . ?
C5 H5 0.9800 . ?
C6 C15 1.492(2) . ?
C6 H6 0.9800 . ?
C7 C20 1.499(2) . ?
C7 C8 1.586(2) . ?
C7 H7 0.9800 . ?
C8 C9 1.501(2) . ?
C8 H8 0.9800 . ?
C9 C14 1.393(2) . ?
C9 C10 1.393(2) . ?
C10 C11 1.381(3) . ?
C10 H10 0.9300 . ?
C11 C12 1.380(3) . ?
C11 H11 0.9300 . ?
C12 C13 1.370(3) . ?
C12 H12 0.9300 . ?
C13 C14 1.398(2) . ?
C13 H13 0.9300 . ?
C15 C20 1.395(2) . ?
C15 C16 1.396(2) . ?
C16 C17 1.378(2) . ?
C16 H16 0.9300 . ?
C17 C18 1.375(3) . ?
C17 H17 0.9300 . ?
C18 C19 1.391(2) . ?
C18 H18 0.9300 . ?
C19 C20 1.396(2) . ?
C19 H19 0.9300 . ?

loop_
_geom_torsion_atom_site_label_1
_geom_torsion_atom_site_label_2
_geom_torsion_atom_site_label_3
_geom_torsion_atom_site_label_4
_geom_torsion
_geom_torsion_site_symmetry_1
_geom_torsion_site_symmetry_2
_geom_torsion_site_symmetry_3
_geom_torsion_site_symmetry_4
_geom_torsion_publ_flag
C21 C1 C2 C7 -137.83(15) . . . . ?
C4 C1 C2 C7 91.63(15) . . . . ?
C6 C1 C2 C7 1.4(2) . . . . ?
C21 C1 C2 C3 131.03(15) . . . . ?
C4 C1 C2 C3 0.49(12) . . . . ?
C6 C1 C2 C3 -89.78(16) . . . . ?
C7 C2 C3 C22 123.33(17) . . . . ?
C1 C2 C3 C22 -121.36(17) . . . . ?
C7 C2 C3 C4 -115.80(12) . . . . ?
C1 C2 C3 C4 -0.49(12) . . . . ?
C7 C2 C3 C8 0.36(12) . . . . ?
C1 C2 C3 C8 115.67(12) . . . . ?
C22 C3 C4 C5 -140.98(15) . . . . ?
C2 C3 C4 C5 91.05(15) . . . . ?
C8 C3 C4 C5 1.1(2) . . . . ?
C22 C3 C4 C1 128.46(14) . . . . ?
C2 C3 C4 C1 0.49(12) . . . . ?
C8 C3 C4 C1 -89.43(15) . . . . ?
C21 C1 C4 C3 -123.86(17) . . . . ?
C2 C1 C4 C3 -0.49(12) . . . . ?
C6 C1 C4 C3 114.95(13) . . . . ?
C21 C1 C4 C5 121.59(17) . . . . ?
C2 C1 C4 C5 -115.04(13) . . . . ?
C6 C1 C4 C5 0.40(13) . . . . ?
C3 C4 C5 C14 29.5(2) . . . . ?
C1 C4 C5 C14 119.92(15) . . . . ?
C3 C4 C5 C6 -90.80(15) . . . . ?
C1 C4 C5 C6 -0.40(13) . . . . ?
C21 C1 C6 C15 107.32(18) . . . . ?
C2 C1 C6 C15 -32.7(2) . . . . ?
C4 C1 C6 C15 -122.63(15) . . . . ?
C21 C1 C6 C5 -130.45(15) . . . . ?
C2 C1 C6 C5 89.53(15) . . . . ?
C4 C1 C6 C5 -0.40(13) . . . . ?
C14 C5 C6 C15 -1.2(2) . . . . ?
C4 C5 C6 C15 120.04(15) . . . . ?
C14 C5 C6 C1 -120.88(15) . . . . ?
C4 C5 C6 C1 0.40(13) . . . . ?
C1 C2 C7 C20 30.8(2) . . . . ?
C3 C2 C7 C20 121.56(14) . . . . ?
C1 C2 C7 C8 -91.10(15) . . . . ?
C3 C2 C7 C8 -0.35(12) . . . . ?
C22 C3 C8 C9 110.45(17) . . . . ?
C4 C3 C8 C9 -31.1(2) . . . . ?
C2 C3 C8 C9 -120.83(15) . . . . ?
C22 C3 C8 C7 -129.07(14) . . . . ?
C4 C3 C8 C7 89.38(15) . . . . ?
C2 C3 C8 C7 -0.35(12) . . . . ?
C20 C7 C8 C9 -0.3(2) . . . . ?
C2 C7 C8 C9 120.35(15) . . . . ?
C20 C7 C8 C3 -120.29(15) . . . . ?
C2 C7 C8 C3 0.35(12) . . . . ?
C3 C8 C9 C14 31.7(2) . . . . ?
C7 C8 C9 C14 -72.6(2) . . . . ?
C3 C8 C9 C10 -151.51(16) . . . . ?
C7 C8 C9 C10 104.2(2) . . . . ?
C14 C9 C10 C11 1.2(3) . . . . ?
C8 C9 C10 C11 -175.59(18) . . . . ?
C9 C10 C11 C12 -1.2(3) . . . . ?
C10 C11 C12 C13 0.3(4) . . . . ?
C11 C12 C13 C14 0.7(4) . . . . ?
C10 C9 C14 C13 -0.2(3) . . . . ?
C8 C9 C14 C13 176.60(16) . . . . ?
C10 C9 C14 C5 -176.81(16) . . . . ?
C8 C9 C14 C5 0.0(2) . . . . ?
C12 C13 C14 C9 -0.7(3) . . . . ?
C12 C13 C14 C5 175.90(19) . . . . ?
C4 C5 C14 C9 -31.8(2) . . . . ?
C6 C5 C14 C9 73.4(2) . . . . ?
C4 C5 C14 C13 151.71(17) . . . . ?
C6 C5 C14 C13 -103.13(19) . . . . ?
C1 C6 C15 C20 33.3(2) . . . . ?
C5 C6 C15 C20 -71.47(19) . . . . ?
C1 C6 C15 C16 -147.64(15) . . . . ?
C5 C6 C15 C16 107.62(18) . . . . ?
C20 C15 C16 C17 1.0(2) . . . . ?
C6 C15 C16 C17 -178.06(16) . . . . ?
C15 C16 C17 C18 -1.2(3) . . . . ?
C16 C17 C18 C19 0.5(3) . . . . ?
C17 C18 C19 C20 0.3(3) . . . . ?
C16 C15 C20 C19 -0.2(2) . . . . ?
C6 C15 C20 C19 178.86(15) . . . . ?
C16 C15 C20 C7 -179.00(15) . . . . ?
C6 C15 C20 C7 0.1(2) . . . . ?
C18 C19 C20 C15 -0.4(3) . . . . ?
C18 C19 C20 C7 178.32(16) . . . . ?
C2 C7 C20 C15 -33.2(2) . . . . ?
C8 C7 C20 C15 72.1(2) . . . . ?
C2 C7 C20 C19 148.08(16) . . . . ?
C8 C7 C20 C19 -106.60(19) . . . . ?
C2 C1 C21 N1 112(5) . . . . ?
C4 C1 C21 N1 -137(5) . . . . ?
C6 C1 C21 N1 -27(5) . . . . ?
C4 C3 C22 N2 55(8) . . . . ?
C2 C3 C22 N2 163(8) . . . . ?
C8 C3 C22 N2 -87(8) . . . . ?
